data_2100514
loop_
_publ_author_name
'Barnes, Paris W.'
'Lufaso, Michael W.'
'Woodward, Patrick M.'

_publ_section_title
;
 Structure determination of <i>A</i>~2~<i>M</i>^3+^TaO~6~ and
 <i>A</i>~2~<i>M</i>^3+^NbO~6~ ordered perovskites: octahedral tilting
 and pseudosymmetry
;
_journal_coeditor_code WS5031
_journal_date_accepted 2006-01-19
_journal_date_recd_electronic 2005-06-10
_journal_issue 3
_journal_name_full 'Acta Crystallographica Section B'
_journal_page_first 384
_journal_page_last 396
_journal_paper_category FA
_journal_paper_doi 10.1107/S0108768106002448
_journal_volume 62
_journal_year 2006
_chemical_formula_sum 'Ca2 Cr O6 Ta'
_chemical_formula_weight 409.098
_space_group_IT_number 14
_symmetry_cell_setting monoclinic
_symmetry_space_group_name_Hall '-P 2yn'
_symmetry_space_group_name_H-M 'P 1 21/n 1'
_audit_creation_method 'from EXP file using GSAS2CIF'
_cell_angle_alpha 90.0
_cell_angle_beta 90.017(6)
_cell_angle_gamma 90.0
_cell_formula_units_Z 2
_cell_length_a 5.42609(8)
_cell_length_b 5.49922(7)
_cell_length_c 7.71863(11)
_cell_volume 230.318(6)
_computing_structure_refinement GSAS
_diffrn_ambient_temperature 298
_diffrn_measurement_device HFBR
_diffrn_measurement_method reactor
_diffrn_radiation_probe neutron
_diffrn_radiation_source 'Brookhaven National Laboratory'
_diffrn_radiation_type neutron
_diffrn_radiation_wavelength 1.8857
_exptl_crystal_density_diffrn 5.899
_refine_ls_goodness_of_fit_all 1.29
_refine_ls_matrix_type full
_refine_ls_number_parameters 29
_refine_ls_number_restraints 0
_refine_ls_shift/su_max 0.05
_refine_ls_shift/su_mean 0.01
_cod_data_source_file ws5031.cif
_cod_data_source_block Ca2CrTaO6
_cod_depositor_comments
;
The following automatic conversions were performed:
'_geom_bond_publ_flag' value 'N' changed to 'n' according to
'/home/saulius/struct/CIF-dictionaries/cif_core.dic' dictionary named
'cif_core.dic' version 2.4.1 from 2010-06-29 (110
times).

'_geom_angle_publ_flag' value 'N' changed to 'n' according to
'/home/saulius/struct/CIF-dictionaries/cif_core.dic' dictionary named
'cif_core.dic' version 2.4.1 from 2010-06-29 (547 times).

Automatic conversion script
Id: cif_fix_enum 1527 2010-12-29 10:47:43Z saulius 

The following automatic conversions were performed:

'_geom_bond_publ_flag' value 'N' changed to 'n' according to
/home/saulius/struct/CIF-dictionaries/cif_core.dic dictionary named
'cif_core.dic' version 2.4.1 from 2010-06-29 (110
times).

'_geom_angle_publ_flag' value 'N' changed to 'n' according
to /home/saulius/struct/CIF-dictionaries/cif_core.dic dictionary
named 'cif_core.dic' version 2.4.1 from 2010-06-29 (547 times).

Automatic conversion script
Id: cif_fix_values 1715 2011-07-08 13:25:40Z adriana 
;
_cod_original_cell_volume 230.318(7)
_cod_original_sg_symbol_H-M P21/n
_cod_database_code 2100514

loop_
_symmetry_equiv_pos_site_id
_symmetry_equiv_pos_as_xyz
1 +x,+y,+z
2 -x+1/2,+y+1/2,-z+1/2
-1 -x,-y,-z
-2 +x+1/2,-y+1/2,+z+1/2

loop_
_atom_site_type_symbol
_atom_site_label
_atom_site_fract_x
_atom_site_fract_y
_atom_site_fract_z
_atom_site_U_iso_or_equiv
_atom_site_thermal_displace_type
_atom_site_occupancy
CR Cr1 0.0 0.5 0.0 0.0043(3) Uiso 0.795(11)
TA Ta1 0.0 0.5 0.0 0.0043(3) Uiso 0.205(11)
CR Cr2 0.5 0.0 0.0 0.0043(3) Uiso 0.205(11)
TA Ta2 0.5 0.0 0.0 0.0043(3) Uiso 0.795(11)
O O1 0.2079(8) 0.2089(7) -0.0370(5) 0.0148(12) Uiso 1.0
O O2 0.2931(7) 0.7077(6) -0.0435(5) 0.0001(9) Uiso 1.0
O O3 0.4224(2) -0.01935(18) 0.2518(8) 0.0059(3) Uiso 1.0
CA Ca 0.5055(3) 0.5382(2) 0.2488(10) 0.0124(3) Uiso 1.0

loop_
_atom_type_symbol
Ca
Cr
Ta
O

loop_
_geom_angle_atom_site_label_1
_geom_angle_atom_site_label_2
_geom_angle_atom_site_label_3
_geom_angle_site_symmetry_1
_geom_angle_site_symmetry_3
_geom_angle
_geom_angle_publ_flag
O1 Cr1 O1 1_555 -1_565 179.9802 n
O1 Cr1 O2 1_555 1_555 89.1(2) n
O1 Cr1 O2 1_555 -1_565 90.9(2) n
O1 Cr1 O3 1_555 2_555 88.56(13) n
O1 Cr1 O3 1_555 -2_565 91.44(13) n
O1 Cr1 Ca 1_555 1_455 126.71(11) n
O1 Cr1 Ca 1_555 2_545 56.65(13) n
O1 Cr1 Ca 1_555 -1_665 53.29(11) n
O1 Cr1 Ca 1_555 -2_575 123.35(13) n
O1 Cr1 O2 -1_565 1_555 90.9(2) n
O1 Cr1 O2 -1_565 -1_565 89.1(2) n
O1 Cr1 O3 -1_565 2_555 91.44(13) n
O1 Cr1 O3 -1_565 -2_565 88.56(13) n
O1 Cr1 Ca -1_565 1_455 53.29(11) n
O1 Cr1 Ca -1_565 2_545 123.35(13) n
O1 Cr1 Ca -1_565 -1_665 126.71(11) n
O1 Cr1 Ca -1_565 -2_575 56.65(13) n
O2 Cr1 O2 1_555 -1_565 180.0 n
O2 Cr1 O3 1_555 2_555 91.40(11) n
O2 Cr1 O3 1_555 -2_565 88.60(11) n
O2 Cr1 Ca 1_555 1_455 135.34(11) n
O2 Cr1 Ca 1_555 2_545 124.55(11) n
O2 Cr1 Ca 1_555 -1_665 44.66(11) n
O2 Cr1 Ca 1_555 -2_575 55.45(11) n
O2 Cr1 O3 -1_565 2_555 88.60(11) n
O2 Cr1 O3 -1_565 -2_565 91.40(11) n
O2 Cr1 Ca -1_565 1_455 44.66(11) n
O2 Cr1 Ca -1_565 2_545 55.45(11) n
O2 Cr1 Ca -1_565 -1_665 135.34(11) n
O2 Cr1 Ca -1_565 -2_575 124.55(11) n
O3 Cr1 O3 2_555 -2_565 180.0 n
O3 Cr1 Ca 2_555 1_455 67.10(12) n
O3 Cr1 Ca 2_555 2_545 50.74(12) n
O3 Cr1 Ca 2_555 -1_665 112.90(12) n
O3 Cr1 Ca 2_555 -2_575 129.26(12) n
O3 Cr1 Ca -2_565 1_455 112.90(12) n
O3 Cr1 Ca -2_565 2_545 129.26(12) n
O3 Cr1 Ca -2_565 -1_665 67.10(12) n
O3 Cr1 Ca -2_565 -2_575 50.74(12) n
Ca Cr1 Ca 1_455 2_545 71.96(4) n
Ca Cr1 Ca 1_455 -1_665 180.0 n
Ca Cr1 Ca 1_455 -2_575 108.04(4) n
Ca Cr1 Ca 2_545 -1_665 108.04(4) n
Ca Cr1 Ca 2_545 -2_575 179.972 n
Ca Cr1 Ca -1_665 -2_575 71.96(4) n
O1 Ta1 O1 1_555 -1_565 179.9802 n
O1 Ta1 O2 1_555 1_555 89.1(2) n
O1 Ta1 O2 1_555 -1_565 90.9(2) n
O1 Ta1 O3 1_555 2_555 88.56(13) n
O1 Ta1 O3 1_555 -2_565 91.44(13) n
O1 Ta1 Ca 1_555 1_455 126.71(11) n
O1 Ta1 Ca 1_555 1_555 70.56(12) n
O1 Ta1 Ca 1_555 2_545 56.65(13) n
O1 Ta1 Ca 1_555 -1_565 109.44(12) n
O1 Ta1 Ca 1_555 -1_665 53.29(11) n
O1 Ta1 Ca 1_555 -2_575 123.35(13) n
O1 Ta1 O2 -1_565 1_555 90.9(2) n
O1 Ta1 O2 -1_565 -1_565 89.1(2) n
O1 Ta1 O3 -1_565 2_555 91.44(13) n
O1 Ta1 O3 -1_565 -2_565 88.56(13) n
O1 Ta1 Ca -1_565 1_455 53.29(11) n
O1 Ta1 Ca -1_565 1_555 109.44(12) n
O1 Ta1 Ca -1_565 2_545 123.35(13) n
O1 Ta1 Ca -1_565 -1_565 70.56(12) n
O1 Ta1 Ca -1_565 -1_665 126.71(11) n
O1 Ta1 Ca -1_565 -2_575 56.65(13) n
O2 Ta1 O2 1_555 -1_565 180.0 n
O2 Ta1 O3 1_555 2_555 91.40(11) n
O2 Ta1 O3 1_555 -2_565 88.60(11) n
O2 Ta1 Ca 1_555 1_455 135.34(11) n
O2 Ta1 Ca 1_555 1_555 53.57(13) n
O2 Ta1 Ca 1_555 2_545 124.55(11) n
O2 Ta1 Ca 1_555 -1_565 126.43(13) n
O2 Ta1 Ca 1_555 -1_665 44.66(11) n
O2 Ta1 Ca 1_555 -2_575 55.45(11) n
O2 Ta1 O3 -1_565 2_555 88.60(11) n
O2 Ta1 O3 -1_565 -2_565 91.40(11) n
O2 Ta1 Ca -1_565 1_455 44.66(11) n
O2 Ta1 Ca -1_565 1_555 126.43(13) n
O2 Ta1 Ca -1_565 2_545 55.45(11) n
O2 Ta1 Ca -1_565 -1_565 53.57(13) n
O2 Ta1 Ca -1_565 -1_665 135.34(11) n
O2 Ta1 Ca -1_565 -2_575 124.55(11) n
O3 Ta1 O3 2_555 -2_565 180.0 n
O3 Ta1 Ca 2_555 1_455 67.10(12) n
O3 Ta1 Ca 2_555 1_555 43.12(13) n
O3 Ta1 Ca 2_555 2_545 50.74(12) n
O3 Ta1 Ca 2_555 -1_565 136.88(13) n
O3 Ta1 Ca 2_555 -1_665 112.90(12) n
O3 Ta1 Ca 2_555 -2_575 129.26(12) n
O3 Ta1 Ca -2_565 1_455 112.90(12) n
O3 Ta1 Ca -2_565 1_555 136.88(13) n
O3 Ta1 Ca -2_565 2_545 129.26(12) n
O3 Ta1 Ca -2_565 -1_565 43.12(13) n
O3 Ta1 Ca -2_565 -1_665 67.10(12) n
O3 Ta1 Ca -2_565 -2_575 50.74(12) n
Ca Ta1 Ca 1_455 1_555 109.1(2) n
Ca Ta1 Ca 1_455 2_545 71.96(4) n
Ca Ta1 Ca 1_455 -1_565 70.9(2) n
Ca Ta1 Ca 1_455 -1_665 180.0 n
Ca Ta1 Ca 1_455 -2_575 108.04(4) n
Ca Ta1 Ca 1_555 2_545 73.15(4) n
Ca Ta1 Ca 1_555 -1_565 180.0 n
Ca Ta1 Ca 1_555 -1_665 70.9(2) n
Ca Ta1 Ca 1_555 -2_575 106.85(4) n
Ca Ta1 Ca 2_545 -1_565 106.85(4) n
Ca Ta1 Ca 2_545 -1_665 108.04(4) n
Ca Ta1 Ca 2_545 -2_575 179.972 n
Ca Ta1 Ca -1_565 -1_665 109.1(2) n
Ca Ta1 Ca -1_565 -2_575 73.15(4) n
Ca Ta1 Ca -1_665 -2_575 71.96(4) n
O1 Cr2 O1 1_555 -1_655 180.0 n
O1 Cr2 O2 1_555 1_545 89.6(2) n
O1 Cr2 O2 1_555 -1_665 90.4(2) n
O1 Cr2 O3 1_555 1_555 90.13(13) n
O1 Cr2 O3 1_555 -1_655 89.87(13) n
O1 Cr2 Ca 1_555 1_545 123.90(11) n
O1 Cr2 Ca 1_555 2_645 134.08(13) n
O1 Cr2 Ca 1_555 -1_665 56.10(11) n
O1 Cr2 Ca 1_555 -2_565 45.92(13) n
O1 Cr2 O2 -1_655 1_545 90.4(2) n
O1 Cr2 O2 -1_655 -1_665 89.6(2) n
O1 Cr2 O3 -1_655 1_555 89.87(13) n
O1 Cr2 O3 -1_655 -1_655 90.13(13) n
O1 Cr2 Ca -1_655 1_545 56.10(11) n
O1 Cr2 Ca -1_655 2_645 45.92(13) n
O1 Cr2 Ca -1_655 -1_665 123.90(11) n
O1 Cr2 Ca -1_655 -2_565 134.08(13) n
O2 Cr2 O2 1_545 -1_665 179.9802 n
O2 Cr2 O3 1_545 1_555 90.11(11) n
O2 Cr2 O3 1_545 -1_655 89.89(11) n
O2 Cr2 Ca 1_545 1_545 57.48(12) n
O2 Cr2 Ca 1_545 2_645 127.32(10) n
O2 Cr2 Ca 1_545 -1_665 122.52(12) n
O2 Cr2 Ca 1_545 -2_565 52.68(10) n
O2 Cr2 O3 -1_665 1_555 89.89(11) n
O2 Cr2 O3 -1_665 -1_655 90.11(11) n
O2 Cr2 Ca -1_665 1_545 122.52(12) n
O2 Cr2 Ca -1_665 2_645 52.68(10) n
O2 Cr2 Ca -1_665 -1_665 57.48(12) n
O2 Cr2 Ca -1_665 -2_565 127.32(10) n
O3 Cr2 O3 1_555 -1_655 179.972 n
O3 Cr2 Ca 1_555 1_545 51.01(11) n
O3 Cr2 Ca 1_555 2_645 66.67(13) n
O3 Cr2 Ca 1_555 -1_665 128.99(11) n
O3 Cr2 Ca 1_555 -2_565 113.33(13) n
O3 Cr2 Ca -1_655 1_545 128.99(11) n
O3 Cr2 Ca -1_655 2_645 113.33(13) n
O3 Cr2 Ca -1_655 -1_665 51.01(11) n
O3 Cr2 Ca -1_655 -2_565 66.67(13) n
Ca Cr2 Ca 1_545 2_645 71.97(4) n
Ca Cr2 Ca 1_545 -1_665 180.0 n
Ca Cr2 Ca 1_545 -2_565 108.03(4) n
Ca Cr2 Ca 2_645 -1_665 108.03(4) n
Ca Cr2 Ca 2_645 -2_565 179.9802 n
Ca Cr2 Ca -1_665 -2_565 71.97(4) n
O1 Ta2 O1 1_555 -1_655 180.0 n
O1 Ta2 O2 1_555 1_545 89.6(2) n
O1 Ta2 O2 1_555 -1_665 90.4(2) n
O1 Ta2 O3 1_555 1_555 90.13(13) n
O1 Ta2 O3 1_555 -1_655 89.87(13) n
O1 Ta2 Ca 1_555 1_545 123.90(11) n
O1 Ta2 Ca 1_555 2_545 52.70(14) n
O1 Ta2 Ca 1_555 2_645 134.08(13) n
O1 Ta2 Ca 1_555 -1_665 56.10(11) n
O1 Ta2 Ca 1_555 -2_565 45.92(13) n
O1 Ta2 Ca 1_555 -2_665 127.30(14) n
O1 Ta2 O2 -1_655 1_545 90.4(2) n
O1 Ta2 O2 -1_655 -1_665 89.6(2) n
O1 Ta2 O3 -1_655 1_555 89.87(13) n
O1 Ta2 O3 -1_655 -1_655 90.13(13) n
O1 Ta2 Ca -1_655 1_545 56.10(11) n
O1 Ta2 Ca -1_655 2_545 127.30(14) n
O1 Ta2 Ca -1_655 2_645 45.92(13) n
O1 Ta2 Ca -1_655 -1_665 123.90(11) n
O1 Ta2 Ca -1_655 -2_565 134.08(13) n
O1 Ta2 Ca -1_655 -2_665 52.70(14) n
O2 Ta2 O2 1_545 -1_665 179.9802 n
O2 Ta2 O3 1_545 1_555 90.11(11) n
O2 Ta2 O3 1_545 -1_655 89.89(11) n
O2 Ta2 Ca 1_545 1_545 57.48(12) n
O2 Ta2 Ca 1_545 2_545 71.79(11) n
O2 Ta2 Ca 1_545 2_645 127.32(10) n
O2 Ta2 Ca 1_545 -1_665 122.52(12) n
O2 Ta2 Ca 1_545 -2_565 52.68(10) n
O2 Ta2 Ca 1_545 -2_665 108.21(11) n
O2 Ta2 O3 -1_665 1_555 89.89(11) n
O2 Ta2 O3 -1_665 -1_655 90.11(11) n
O2 Ta2 Ca -1_665 1_545 122.52(12) n
O2 Ta2 Ca -1_665 2_545 108.21(11) n
O2 Ta2 Ca -1_665 2_645 52.68(10) n
O2 Ta2 Ca -1_665 -1_665 57.48(12) n
O2 Ta2 Ca -1_665 -2_565 127.32(10) n
O2 Ta2 Ca -1_665 -2_665 71.79(11) n
O3 Ta2 O3 1_555 -1_655 179.972 n
O3 Ta2 Ca 1_555 1_545 51.01(11) n
O3 Ta2 Ca 1_555 2_545 43.00(12) n
O3 Ta2 Ca 1_555 2_645 66.67(13) n
O3 Ta2 Ca 1_555 -1_665 128.99(11) n
O3 Ta2 Ca 1_555 -2_565 113.33(13) n
O3 Ta2 Ca 1_555 -2_665 137.00(12) n
O3 Ta2 Ca -1_655 1_545 128.99(11) n
O3 Ta2 Ca -1_655 2_545 137.00(12) n
O3 Ta2 Ca -1_655 2_645 113.33(13) n
O3 Ta2 Ca -1_655 -1_665 51.01(11) n
O3 Ta2 Ca -1_655 -2_565 66.67(13) n
O3 Ta2 Ca -1_655 -2_665 43.00(12) n
Ca Ta2 Ca 1_545 2_545 73.13(4) n
Ca Ta2 Ca 1_545 2_645 71.97(4) n
Ca Ta2 Ca 1_545 -1_665 180.0 n
Ca Ta2 Ca 1_545 -2_565 108.03(4) n
Ca Ta2 Ca 1_545 -2_665 106.87(4) n
Ca Ta2 Ca 2_545 2_645 108.6(2) n
Ca Ta2 Ca 2_545 -1_665 106.87(4) n
Ca Ta2 Ca 2_545 -2_565 71.4(2) n
Ca Ta2 Ca 2_545 -2_665 179.972 n
Ca Ta2 Ca 2_645 -1_665 108.03(4) n
Ca Ta2 Ca 2_645 -2_565 179.9802 n
Ca Ta2 Ca 2_645 -2_665 71.4(2) n
Ca Ta2 Ca -1_665 -2_565 71.97(4) n
Ca Ta2 Ca -1_665 -2_665 73.13(4) n
Ca Ta2 Ca -2_565 -2_665 108.6(2) n
Cr1 O1 Cr2 1_555 1_555 154.9(2) n
Cr1 O1 Ta2 1_555 1_555 154.9(2) n
Cr1 O1 Ca 1_555 2_545 85.25(15) n
Cr1 O1 Ca 1_555 -1_665 89.95(14) n
Cr1 O1 Ca 1_555 -2_565 107.22(17) n
Ta1 O1 Cr2 1_555 1_555 154.9(2) n
Ta1 O1 Ta2 1_555 1_555 154.9(2) n
Ta1 O1 Ca 1_555 2_545 85.25(15) n
Ta1 O1 Ca 1_555 -1_665 89.95(14) n
Ta1 O1 Ca 1_555 -2_565 107.22(17) n
Cr2 O1 Ca 1_555 2_545 91.32(14) n
Cr2 O1 Ca 1_555 -1_665 85.61(15) n
Cr2 O1 Ca 1_555 -2_565 97.86(17) n
Ta2 O1 Ca 1_555 2_545 91.32(14) n
Ta2 O1 Ca 1_555 -1_665 85.61(15) n
Ta2 O1 Ca 1_555 -2_565 97.86(17) n
Ca O1 Ca 2_545 -1_665 161.8(3) n
Ca O1 Ca 2_545 -2_565 100.1(3) n
Ca O1 Ca -1_665 -2_565 98.06(14) n
Cr1 O2 Cr2 1_555 1_565 152.6(2) n
Cr1 O2 Ta2 1_555 1_565 152.6(2) n
Cr1 O2 Ca 1_555 1_555 90.11(12) n
Cr1 O2 Ca 1_555 -1_665 98.94(16) n
Cr1 O2 Ca 1_555 -2_575 86.21(14) n
Ta1 O2 Cr2 1_555 1_565 152.6(2) n
Ta1 O2 Ta2 1_555 1_565 152.6(2) n
Ta1 O2 Ca 1_555 1_555 90.11(12) n
Ta1 O2 Ca 1_555 -1_665 98.94(16) n
Ta1 O2 Ca 1_555 -2_575 86.21(14) n
Cr2 O2 Ca 1_565 1_555 84.10(13) n
Cr2 O2 Ca 1_565 -1_665 108.40(16) n
Cr2 O2 Ca 1_565 -2_575 90.47(13) n
Ta2 O2 Ca 1_565 1_555 84.10(13) n
Ta2 O2 Ca 1_565 -1_665 108.40(16) n
Ta2 O2 Ca 1_565 -2_575 90.47(13) n
Ca O2 Ca 1_555 -1_665 99.6(3) n
Ca O2 Ca 1_555 -2_575 160.7(3) n
Ca O2 Ca -1_665 -2_575 99.78(13) n
Cr1 O3 Cr2 2_545 1_555 154.64(6) n
Cr1 O3 Ta2 2_545 1_555 154.64(6) n
Cr1 O3 Ca 2_545 1_545 91.4(2) n
Cr1 O3 Ca 2_545 2_545 101.9(3) n
Ta1 O3 Cr2 2_545 1_555 154.64(6) n
Ta1 O3 Ta2 2_545 1_555 154.64(6) n
Ta1 O3 Ca 2_545 1_545 91.4(2) n
Ta1 O3 Ca 2_545 2_545 101.9(3) n
Cr2 O3 Ca 1_555 1_545 90.3(2) n
Cr2 O3 Ca 1_555 2_545 101.6(3) n
Ta2 O3 Ca 1_555 1_545 90.3(2) n
Ta2 O3 Ca 1_555 2_545 101.6(3) n
Ca O3 Ca 1_545 2_545 108.25(6) n
Cr1 Ca Cr1 1_655 2_555 114.24(4) n
Cr1 Ca Ta1 1_655 1_555 109.1(2) n
Cr1 Ca Ta1 1_655 2_555 114.24(4) n
Cr1 Ca Cr2 1_655 1_565 73.02(13) n
Cr1 Ca Cr2 1_655 2_655 71.28(4) n
Cr1 Ca Ta2 1_655 1_565 73.02(13) n
Cr1 Ca Ta2 1_655 2_555 172.78(4) n
Cr1 Ca Ta2 1_655 2_655 71.28(4) n
Cr1 Ca O1 1_655 2_555 148.84(17) n
Cr1 Ca O1 1_655 -1_665 36.76(11) n
Cr1 Ca O1 1_655 -2_666 89.60(11) n
Cr1 Ca O2 1_655 1_555 83.3(2) n
Cr1 Ca O2 1_655 -1_665 36.41(11) n
Cr1 Ca O2 1_655 -2_676 84.65(9) n
Cr1 Ca O3 1_655 1_565 102.47(16) n
Cr1 Ca O3 1_655 2_555 142.6(3) n
Cr1 Ca Ca 1_655 2_545 122.3(2) n
Cr1 Ca Ca 1_655 2_555 128.6(2) n
Cr1 Ca Ca 1_655 2_645 52.67(12) n
Cr1 Ca Ca 1_655 2_655 59.00(12) n
Cr1 Ca Ca 1_655 -1_665 55.13(12) n
Cr1 Ca Ca 1_655 -1_666 125.67(13) n
Cr1 Ca Ta1 2_555 1_555 112.91(4) n
Cr1 Ca Ta1 2_555 1_655 114.24(4) n
Cr1 Ca Cr2 2_555 1_565 74.45(3) n
Cr1 Ca Cr2 2_555 2_655 72.74(12) n
Cr1 Ca Ta2 2_555 1_565 74.45(3) n
Cr1 Ca Ta2 2_555 2_555 72.07(12) n
Cr1 Ca Ta2 2_555 2_655 72.74(12) n
Cr1 Ca O1 2_555 2_555 38.11(11) n
Cr1 Ca O1 2_555 -1_665 87.87(10) n
Cr1 Ca O1 2_555 -2_666 92.1(2) n
Cr1 Ca O2 2_555 1_555 103.21(9) n
Cr1 Ca O2 2_555 -1_665 150.46(12) n
Cr1 Ca O2 2_555 -2_676 38.34(10) n
Cr1 Ca O3 2_555 1_565 37.91(15) n
Cr1 Ca O3 2_555 2_555 95.68(16) n
Cr1 Ca Ca 2_555 2_545 123.4(2) n
Cr1 Ca Ca 2_555 2_555 55.30(11) n
Cr1 Ca Ca 2_555 2_645 125.1(2) n
Cr1 Ca Ca 2_555 2_655 55.37(12) n
Cr1 Ca Ca 2_555 -1_665 133.58(15) n
Cr1 Ca Ca 2_555 -1_666 58.81(14) n
Ta1 Ca Ta1 1_555 1_655 109.1(2) n
Ta1 Ca Ta1 1_555 2_555 112.91(4) n
Ta1 Ca Cr2 1_555 1_565 72.37(12) n
Ta1 Ca Cr2 1_555 2_655 172.73(5) n
Ta1 Ca Ta2 1_555 1_565 72.37(12) n
Ta1 Ca Ta2 1_555 2_555 70.09(3) n
Ta1 Ca Ta2 1_555 2_655 172.73(5) n
Ta1 Ca O1 1_555 2_555 98.27(10) n
Ta1 Ca O1 1_555 -1_665 99.2(3) n
Ta1 Ca O1 1_555 -2_666 136.99(11) n
Ta1 Ca O2 1_555 1_555 36.31(9) n
Ta1 Ca O2 1_555 -1_665 87.6(2) n
Ta1 Ca O2 1_555 -2_676 149.84(9) n
Ta1 Ca O3 1_555 1_565 85.30(14) n
Ta1 Ca O3 1_555 2_555 34.95(16) n
Ta1 Ca Ca 1_555 2_545 51.55(11) n
Ta1 Ca Ca 1_555 2_555 57.75(11) n
Ta1 Ca Ca 1_555 2_645 121.7(2) n
Ta1 Ca Ca 1_555 2_655 128.0(2) n
Ta1 Ca Ca 1_555 -1_665 53.97(11) n
Ta1 Ca Ca 1_555 -1_666 123.33(13) n
Ta1 Ca Ta1 1_655 2_555 114.24(4) n
Ta1 Ca Cr2 1_655 1_565 73.02(13) n
Ta1 Ca Cr2 1_655 2_655 71.28(4) n
Ta1 Ca Ta2 1_655 1_565 73.02(13) n
Ta1 Ca Ta2 1_655 2_555 172.78(4) n
Ta1 Ca Ta2 1_655 2_655 71.28(4) n
Ta1 Ca O1 1_655 2_555 148.84(17) n
Ta1 Ca O1 1_655 -1_665 36.76(11) n
Ta1 Ca O1 1_655 -2_666 89.60(11) n
Ta1 Ca O2 1_655 1_555 83.3(2) n
Ta1 Ca O2 1_655 -1_665 36.41(11) n
Ta1 Ca O2 1_655 -2_676 84.65(9) n
Ta1 Ca O3 1_655 1_565 102.47(16) n
Ta1 Ca O3 1_655 2_555 142.6(3) n
Ta1 Ca Ca 1_655 2_545 122.3(2) n
Ta1 Ca Ca 1_655 2_555 128.6(2) n
Ta1 Ca Ca 1_655 2_645 52.67(12) n
Ta1 Ca Ca 1_655 2_655 59.00(12) n
Ta1 Ca Ca 1_655 -1_665 55.13(12) n
Ta1 Ca Ca 1_655 -1_666 125.67(13) n
Ta1 Ca Cr2 2_555 1_565 74.45(3) n
Ta1 Ca Cr2 2_555 2_655 72.74(12) n
Ta1 Ca Ta2 2_555 1_565 74.45(3) n
Ta1 Ca Ta2 2_555 2_555 72.07(12) n
Ta1 Ca Ta2 2_555 2_655 72.74(12) n
Ta1 Ca O1 2_555 2_555 38.11(11) n
Ta1 Ca O1 2_555 -1_665 87.87(10) n
Ta1 Ca O1 2_555 -2_666 92.1(2) n
Ta1 Ca O2 2_555 1_555 103.21(9) n
Ta1 Ca O2 2_555 -1_665 150.46(12) n
Ta1 Ca O2 2_555 -2_676 38.34(10) n
Ta1 Ca O3 2_555 1_565 37.91(15) n
Ta1 Ca O3 2_555 2_555 95.68(16) n
Ta1 Ca Ca 2_555 2_545 123.4(2) n
Ta1 Ca Ca 2_555 2_555 55.30(11) n
Ta1 Ca Ca 2_555 2_645 125.1(2) n
Ta1 Ca Ca 2_555 2_655 55.37(12) n
Ta1 Ca Ca 2_555 -1_665 133.58(15) n
Ta1 Ca Ca 2_555 -1_666 58.81(14) n
Cr2 Ca Cr2 1_565 2_655 114.24(4) n
Cr2 Ca Ta2 1_565 1_565 0.0 n
Cr2 Ca Ta2 1_565 2_555 112.93(4) n
Cr2 Ca Ta2 1_565 2_655 114.24(4) n
Cr2 Ca O1 1_565 2_555 102.55(9) n
Cr2 Ca O1 1_565 -1_665 38.28(11) n
Cr2 Ca O1 1_565 -2_666 150.39(12) n
Cr2 Ca O2 1_565 1_555 38.42(10) n
Cr2 Ca O2 1_565 -1_665 93.2(3) n
Cr2 Ca O2 1_565 -2_676 87.11(9) n
Cr2 Ca O3 1_565 1_565 38.73(15) n
Cr2 Ca O3 1_565 2_555 95.59(16) n
Cr2 Ca Ca 1_565 2_545 123.9(2) n
Cr2 Ca Ca 1_565 2_555 55.58(11) n
Cr2 Ca Ca 1_565 2_645 125.7(3) n
Cr2 Ca Ca 1_565 2_655 55.63(12) n
Cr2 Ca Ca 1_565 -1_665 59.15(14) n
Cr2 Ca Ca 1_565 -1_666 133.25(15) n
Cr2 Ca Ta2 2_655 1_565 114.24(4) n
Cr2 Ca Ta2 2_655 2_555 108.6(2) n
Cr2 Ca Ta2 2_655 2_655 0.0 n
Cr2 Ca O1 2_655 2_555 83.5(2) n
Cr2 Ca O1 2_655 -1_665 85.36(10) n
Cr2 Ca O1 2_655 -2_666 36.22(11) n
Cr2 Ca O2 2_655 1_555 148.84(17) n
Cr2 Ca O2 2_655 -1_665 88.94(11) n
Cr2 Ca O2 2_655 -2_676 36.85(10) n
Cr2 Ca O3 2_655 1_565 101.77(16) n
Cr2 Ca O3 2_655 2_555 142.6(3) n
Cr2 Ca Ca 2_655 2_545 121.8(2) n
Cr2 Ca Ca 2_655 2_555 128.0(2) n
Cr2 Ca Ca 2_655 2_645 52.41(12) n
Cr2 Ca Ca 2_655 2_655 58.74(12) n
Cr2 Ca Ca 2_655 -1_665 125.91(13) n
Cr2 Ca Ca 2_655 -1_666 54.87(12) n
Ta2 Ca Ta2 1_565 2_555 112.93(4) n
Ta2 Ca Ta2 1_565 2_655 114.24(4) n
Ta2 Ca O1 1_565 2_555 102.55(9) n
Ta2 Ca O1 1_565 -1_665 38.28(11) n
Ta2 Ca O1 1_565 -2_666 150.39(12) n
Ta2 Ca O2 1_565 1_555 38.42(10) n
Ta2 Ca O2 1_565 -1_665 93.2(3) n
Ta2 Ca O2 1_565 -2_676 87.11(9) n
Ta2 Ca O3 1_565 1_565 38.73(15) n
Ta2 Ca O3 1_565 2_555 95.59(16) n
Ta2 Ca Ca 1_565 2_545 123.9(2) n
Ta2 Ca Ca 1_565 2_555 55.58(11) n
Ta2 Ca Ca 1_565 2_645 125.7(3) n
Ta2 Ca Ca 1_565 2_655 55.63(12) n
Ta2 Ca Ca 1_565 -1_665 59.15(14) n
Ta2 Ca Ca 1_565 -1_666 133.25(15) n
Ta2 Ca Ta2 2_555 2_655 108.6(2) n
Ta2 Ca O1 2_555 2_555 35.98(10) n
Ta2 Ca O1 2_555 -1_665 150.03(10) n
Ta2 Ca O1 2_555 -2_666 86.6(2) n
Ta2 Ca O2 2_555 1_555 98.92(9) n
Ta2 Ca O2 2_555 -1_665 136.97(10) n
Ta2 Ca O2 2_555 -2_676 99.5(2) n
Ta2 Ca O3 2_555 1_565 84.68(13) n
Ta2 Ca O3 2_555 2_555 35.43(17) n
Ta2 Ca Ca 2_555 2_545 51.28(12) n
Ta2 Ca Ca 2_555 2_555 57.48(12) n
Ta2 Ca Ca 2_555 2_645 121.2(2) n
Ta2 Ca Ca 2_555 2_655 127.4(2) n
Ta2 Ca Ca 2_555 -1_665 123.60(12) n
Ta2 Ca Ca 2_555 -1_666 53.69(11) n
Ta2 Ca O1 2_655 2_555 83.5(2) n
Ta2 Ca O1 2_655 -1_665 85.36(10) n
Ta2 Ca O1 2_655 -2_666 36.22(11) n
Ta2 Ca O2 2_655 1_555 148.84(17) n
Ta2 Ca O2 2_655 -1_665 88.94(11) n
Ta2 Ca O2 2_655 -2_676 36.85(10) n
Ta2 Ca O3 2_655 1_565 101.77(16) n
Ta2 Ca O3 2_655 2_555 142.6(3) n
Ta2 Ca Ca 2_655 2_545 121.8(2) n
Ta2 Ca Ca 2_655 2_555 128.0(2) n
Ta2 Ca Ca 2_655 2_645 52.41(12) n
Ta2 Ca Ca 2_655 2_655 58.74(12) n
Ta2 Ca Ca 2_655 -1_665 125.91(13) n
Ta2 Ca Ca 2_655 -1_666 54.87(12) n
O1 Ca O1 2_555 -1_665 125.60(10) n
O1 Ca O1 2_555 -2_666 79.9(3) n
O1 Ca O2 2_555 1_555 112.86(6) n
O1 Ca O2 2_555 -1_665 164.2(3) n
O1 Ca O2 2_555 -2_676 64.2(2) n
O1 Ca O3 2_555 1_565 64.44(16) n
O1 Ca O3 2_555 2_555 67.69(18) n
O1 Ca Ca 2_555 2_545 86.3(2) n
O1 Ca Ca 2_555 2_555 56.08(15) n
O1 Ca Ca 2_555 2_645 123.3(4) n
O1 Ca Ca 2_555 2_655 92.5(2) n
O1 Ca Ca 2_555 -1_665 149.00(16) n
O1 Ca Ca 2_555 -1_666 37.37(16) n
O1 Ca O1 -1_665 -2_666 116.91(10) n
O1 Ca O2 -1_665 1_555 63.5(2) n
O1 Ca O2 -1_665 -1_665 67.3(2) n
O1 Ca O2 -1_665 -2_676 75.51(5) n
O1 Ca O3 -1_665 1_565 66.23(13) n
O1 Ca O3 -1_665 2_555 130.6(3) n
O1 Ca Ca -1_665 2_545 142.1(4) n
O1 Ca Ca -1_665 2_555 92.88(18) n
O1 Ca Ca -1_665 2_645 88.46(18) n
O1 Ca Ca -1_665 2_655 38.56(13) n
O1 Ca Ca -1_665 -1_665 56.8(2) n
O1 Ca Ca -1_665 -1_666 132.7(2) n
O1 Ca O2 -2_666 1_555 164.7(3) n
O1 Ca O2 -2_666 -1_665 85.77(6) n
O1 Ca O2 -2_666 -2_676 67.1(2) n
O1 Ca O3 -2_666 1_565 129.2(3) n
O1 Ca O3 -2_666 2_555 112.2(3) n
O1 Ca Ca -2_666 2_545 85.58(19) n
O1 Ca Ca -2_666 2_555 135.9(4) n
O1 Ca Ca -2_666 2_645 43.38(13) n
O1 Ca Ca -2_666 2_655 95.0(2) n
O1 Ca Ca -2_666 -1_665 128.97(17) n
O1 Ca Ca -2_666 -1_666 42.52(16) n
O2 Ca O2 1_555 -1_665 80.5(3) n
O2 Ca O2 1_555 -2_676 125.28(10) n
O2 Ca O3 1_555 1_565 65.83(17) n
O2 Ca O3 1_555 2_555 67.79(17) n
O2 Ca Ca 1_555 2_545 86.8(2) n
O2 Ca Ca 1_555 2_555 57.16(15) n
O2 Ca Ca 1_555 2_645 123.3(4) n
O2 Ca Ca 1_555 2_655 93.0(2) n
O2 Ca Ca 1_555 -1_665 36.90(15) n
O2 Ca Ca 1_555 -1_666 149.46(17) n
O2 Ca O2 -1_665 -2_676 116.05(10) n
O2 Ca O3 -1_665 1_565 131.0(3) n
O2 Ca O3 -1_665 2_555 112.4(3) n
O2 Ca Ca -1_665 2_545 85.91(17) n
O2 Ca Ca -1_665 2_555 137.6(4) n
O2 Ca Ca -1_665 2_645 42.87(12) n
O2 Ca Ca -1_665 2_655 95.4(2) n
O2 Ca Ca -1_665 -1_665 43.54(17) n
O2 Ca Ca -1_665 -1_666 127.95(17) n
O2 Ca O3 -2_676 1_565 65.23(13) n
O2 Ca O3 -2_676 2_555 131.2(3) n
O2 Ca Ca -2_676 2_545 142.2(4) n
O2 Ca Ca -2_676 2_555 92.51(17) n
O2 Ca Ca -2_676 2_645 88.14(17) n
O2 Ca Ca -2_676 2_655 37.36(12) n
O2 Ca Ca -2_676 -1_665 132.1(2) n
O2 Ca Ca -2_676 -1_666 57.44(19) n
O3 Ca O3 1_565 2_555 87.26(6) n
O3 Ca Ca 1_565 2_545 124.25(8) n
O3 Ca Ca 1_565 2_555 34.74(3) n
O3 Ca Ca 1_565 2_645 146.51(8) n
O3 Ca Ca 1_565 2_655 54.48(3) n
O3 Ca Ca 1_565 -1_665 96.5(3) n
O3 Ca Ca 1_565 -1_666 95.4(3) n
O3 Ca Ca 2_555 2_545 37.00(4) n
O3 Ca Ca 2_555 2_555 52.52(5) n
O3 Ca Ca 2_555 2_645 126.22(5) n
O3 Ca Ca 2_555 2_655 141.73(5) n
O3 Ca Ca 2_555 -1_665 88.2(2) n
O3 Ca Ca 2_555 -1_666 88.4(3) n
Ca Ca Ca 2_545 2_555 89.51(7) n
Ca Ca Ca 2_545 2_645 89.218(3) n
Ca Ca Ca 2_545 2_655 178.6(2) n
Ca Ca Ca 2_545 -1_665 85.3(2) n
Ca Ca Ca 2_545 -1_666 84.7(2) n
Ca Ca Ca 2_555 2_645 178.6(2) n
Ca Ca Ca 2_555 2_655 89.218(3) n
Ca Ca Ca 2_555 -1_665 94.1(3) n
Ca Ca Ca 2_555 -1_666 93.4(3) n
Ca Ca Ca 2_645 2_655 92.04(7) n
Ca Ca Ca 2_645 -1_665 86.4(2) n
Ca Ca Ca 2_645 -1_666 85.9(2) n
Ca Ca Ca 2_655 -1_665 95.4(3) n
Ca Ca Ca 2_655 -1_666 94.8(3) n
Ca Ca Ca -1_665 -1_666 167.46(7) n

loop_
_geom_bond_atom_site_label_1
_geom_bond_atom_site_label_2
_geom_bond_site_symmetry_2
_geom_bond_distance
_geom_bond_publ_flag
Cr1 O1 1_555 1.979(4) n
Cr1 O1 -1_565 1.979(4) n
Cr1 O2 1_555 1.987(3) n
Cr1 O2 -1_565 1.987(3) n
Cr1 O3 2_555 1.964(6) n
Cr1 O3 -2_565 1.964(6) n
Cr1 Ca 1_455 3.306(5) n
Cr1 Ca 1_555 3.354(5) n
Cr1 Ca 2_545 3.196(5) n
Cr1 Ca 2_555 3.538(4) n
Cr1 Ca -1_565 3.354(5) n
Cr1 Ca -1_665 3.306(5) n
Cr1 Ca -2_565 3.538(4) n
Cr1 Ca -2_575 3.196(5) n
Ta1 O1 1_555 1.979(4) n
Ta1 O1 -1_565 1.979(4) n
Ta1 O2 1_555 1.987(3) n
Ta1 O2 -1_565 1.987(3) n
Ta1 O3 2_555 1.964(6) n
Ta1 O3 -2_565 1.964(6) n
Ta1 Ca 1_455 3.306(5) n
Ta1 Ca 1_555 3.354(5) n
Ta1 Ca 2_545 3.196(5) n
Ta1 Ca 2_555 3.538(4) n
Ta1 Ca -1_565 3.354(5) n
Ta1 Ca -1_665 3.306(5) n
Ta1 Ca -2_565 3.538(4) n
Ta1 Ca -2_575 3.196(5) n
Cr2 O1 1_555 1.978(4) n
Cr2 O1 -1_655 1.978(4) n
Cr2 O2 1_545 1.989(4) n
Cr2 O2 -1_665 1.989(4) n
Cr2 O3 1_555 1.992(6) n
Cr2 O3 -1_655 1.992(6) n
Cr2 Ca 1_545 3.184(5) n
Cr2 Ca 1_555 3.528(4) n
Cr2 Ca 2_545 3.366(5) n
Cr2 Ca 2_645 3.317(5) n
Cr2 Ca -1_655 3.528(4) n
Cr2 Ca -1_665 3.184(5) n
Cr2 Ca -2_565 3.317(5) n
Cr2 Ca -2_665 3.366(5) n
Ta2 O1 1_555 1.978(4) n
Ta2 O1 -1_655 1.978(4) n
Ta2 O2 1_545 1.989(4) n
Ta2 O2 -1_665 1.989(4) n
Ta2 O3 1_555 1.992(6) n
Ta2 O3 -1_655 1.992(6) n
Ta2 Ca 1_545 3.184(5) n
Ta2 Ca 1_555 3.528(4) n
Ta2 Ca 2_545 3.366(5) n
Ta2 Ca 2_645 3.317(5) n
Ta2 Ca -1_655 3.528(4) n
Ta2 Ca -1_665 3.184(5) n
Ta2 Ca -2_565 3.317(5) n
Ta2 Ca -2_665 3.366(5) n
O1 Cr1 1_555 1.979(4) n
O1 Ta1 1_555 1.979(4) n
O1 Cr2 1_555 1.978(4) n
O1 Ta2 1_555 1.978(4) n
O1 Ca 2_545 2.678(8) n
O1 Ca -1_665 2.651(6) n
O1 Ca -2_565 2.405(6) n
O2 Cr1 1_555 1.987(3) n
O2 Ta1 1_555 1.987(3) n
O2 Cr2 1_565 1.989(4) n
O2 Ta2 1_565 1.989(4) n
O2 Ca 1_555 2.699(7) n
O2 Ca -1_665 2.353(6) n
O2 Ca -2_575 2.638(6) n
O3 Cr1 2_545 1.964(6) n
O3 Ta1 2_545 1.964(6) n
O3 Cr2 1_555 1.992(6) n
O3 Ta2 1_555 1.992(6) n
O3 Ca 1_545 2.4748(14) n
O3 Ca 1_555 3.0990(14) n
O3 Ca 2_545 2.344(2) n
O3 Ca 2_645 3.120(2) n
Ca Cr1 1_555 3.354(5) n
Ca Cr1 1_655 3.306(5) n
Ca Cr1 2_545 3.538(4) n
Ca Cr1 2_555 3.196(5) n
Ca Ta1 1_555 3.354(5) n
Ca Ta1 1_655 3.306(5) n
Ca Ta1 2_545 3.538(4) n
Ca Ta1 2_555 3.196(5) n
Ca Cr2 1_555 3.528(4) n
Ca Cr2 1_565 3.184(5) n
Ca Cr2 2_555 3.366(5) n
Ca Cr2 2_655 3.317(5) n
Ca Ta2 1_555 3.528(4) n
Ca Ta2 1_565 3.184(5) n
Ca Ta2 2_555 3.366(5) n
Ca Ta2 2_655 3.317(5) n
Ca O1 2_555 2.678(8) n
Ca O1 -1_665 2.651(6) n
Ca O1 -2_666 2.405(6) n
Ca O2 1_555 2.699(7) n
Ca O2 -1_665 2.353(6) n
Ca O2 -2_676 2.638(6) n
Ca O3 1_555 3.0990(14) n
Ca O3 1_565 2.4748(14) n
Ca O3 2_555 2.344(2) n
Ca O3 2_655 3.120(2) n
Ca Ca 2_545 3.905(3) n
Ca Ca 2_555 3.905(3) n
Ca Ca 2_645 3.821(2) n
Ca Ca 2_655 3.821(2) n
Ca Ca -1_665 3.863(16) n
Ca Ca -1_666 3.902(16) n
